data_4122950
loop_
_publ_author_name
'Mathew, Sanyo'
'Crandall, Laura A.'
'Ziegler, Christopher J.'
'Hartley, C. Scott'

_publ_section_title
;
 Enhanced Helical Folding of ortho-Phenylenes through the Control of
 Aromatic Stacking Interactions.
;
_journal_name_full 'Journal of the American Chemical Society'
_journal_page_first 141117142844002
_journal_paper_doi 10.1021/ja509902m
_journal_year 2014
_chemical_formula_sum 'C80 H62 O20'
_chemical_formula_weight 1343.30
_chemical_name_systematic
; 
 ? 
;
_space_group_IT_number 2
_symmetry_cell_setting triclinic
_symmetry_space_group_name_Hall '-P 1'
_symmetry_space_group_name_H-M 'P -1'
_atom_sites_solution_hydrogens geom
_atom_sites_solution_primary direct
_atom_sites_solution_secondary difmap
_audit_creation_method SHELXL-97
_cell_angle_alpha 80.895(2)
_cell_angle_beta 81.765(2)
_cell_angle_gamma 76.661(2)
_cell_formula_units_Z 2
_cell_length_a 12.2025(5)
_cell_length_b 13.7032(5)
_cell_length_c 22.3536(9)
_cell_measurement_reflns_used 8420
_cell_measurement_temperature 100(2)
_cell_measurement_theta_max 64.46
_cell_measurement_theta_min 3.34
_cell_volume 3568.9(2)
_computing_structure_refinement 'SHELXL-97 (Sheldrick, 2008)'
_computing_structure_solution 'SHELXS-97 (Sheldrick, 2008)'
_diffrn_ambient_temperature 100(2)
_diffrn_measured_fraction_theta_full 0.945
_diffrn_measured_fraction_theta_max 0.945
_diffrn_measurement_device_type 'Bruker APEX-II CCD'
_diffrn_measurement_method '\f and \w scans'
_diffrn_radiation_monochromator graphite
_diffrn_radiation_source 'fine-focus sealed tube'
_diffrn_radiation_type CuK\a
_diffrn_radiation_wavelength 1.54178
_diffrn_reflns_av_R_equivalents 0.1174
_diffrn_reflns_av_sigmaI/netI 0.1103
_diffrn_reflns_limit_h_max 14
_diffrn_reflns_limit_h_min -14
_diffrn_reflns_limit_k_max 15
_diffrn_reflns_limit_k_min -15
_diffrn_reflns_limit_l_max 25
_diffrn_reflns_limit_l_min -25
_diffrn_reflns_number 37978
_diffrn_reflns_theta_full 63.00
_diffrn_reflns_theta_max 63.00
_diffrn_reflns_theta_min 3.34
_exptl_absorpt_coefficient_mu 0.746
_exptl_absorpt_correction_T_max 0.7527
_exptl_absorpt_correction_T_min 0.6892
_exptl_absorpt_correction_type multi-scan
_exptl_absorpt_process_details SADABS
_exptl_crystal_colour White
_exptl_crystal_density_diffrn 1.250
_exptl_crystal_density_meas ?
_exptl_crystal_density_method 'not measured'
_exptl_crystal_description Needle
_exptl_crystal_F_000 1404
_exptl_crystal_size_max 0.212
_exptl_crystal_size_mid 0.081
_exptl_crystal_size_min 0.054
_refine_diff_density_max 0.438
_refine_diff_density_min -0.456
_refine_diff_density_rms 0.081
_refine_ls_extinction_method none
_refine_ls_goodness_of_fit_ref 1.191
_refine_ls_hydrogen_treatment constr
_refine_ls_matrix_type full
_refine_ls_number_parameters 911
_refine_ls_number_reflns 10916
_refine_ls_number_restraints 0
_refine_ls_restrained_S_all 1.191
_refine_ls_R_factor_all 0.1065
_refine_ls_R_factor_gt 0.0624
_refine_ls_shift/su_max 0.002
_refine_ls_shift/su_mean 0.000
_refine_ls_structure_factor_coef Fsqd
_refine_ls_weighting_details 'calc w=1/[\s^2^(Fo^2^)+(0.1000P)^2^+0.0000P] where P=(Fo^2^+2Fc^2^)/3'
_refine_ls_weighting_scheme calc
_refine_ls_wR_factor_gt 0.1791
_refine_ls_wR_factor_ref 0.2132
_reflns_number_gt 7822
_reflns_number_total 10916
_reflns_threshold_expression >2sigma(I)
_cod_data_source_file ja509902m_si_004.cif
_cod_data_source_block p1bar_allruns_sq_d
_cod_depositor_comments
;
The following automatic conversions were performed:

'_symmetry_cell_setting' value 'Triclinic' changed to 'triclinic'
according to
/home/saulius/struct/COD-crude-data--automatic-downloads/rss-feeds/ACS/lib/dictionaries/cif_core.dic
dictionary named 'cif_core.dic' version 2.4.2 from 2011-04-26.

Automatic conversion script
Id: cif_fix_values 2935 2014-11-11 08:27:57Z andrius 

The following automatic conversions were performed:

'_exptl_crystal_density_meas' value 'not measured' was changed to '?'
- the value is perceived as not measured.

Automatic conversion script
Id: cif_fix_values 3008 2015-01-20 13:52:24Z robertas 
;
_cod_original_sg_symbol_H-M P-1
_cod_database_code 4122950

loop_
_symmetry_equiv_pos_as_xyz
'x, y, z'
'-x, -y, -z'

loop_
_atom_site_label
_atom_site_type_symbol
_atom_site_fract_x
_atom_site_fract_y
_atom_site_fract_z
_atom_site_U_iso_or_equiv
_atom_site_adp_type
_atom_site_occupancy
_atom_site_symmetry_multiplicity
_atom_site_calc_flag
_atom_site_refinement_flags
O1 O 0.38296(15) 0.53474(13) 0.10275(10) 0.0375(5) Uani 1 1 d .
O10 O 1.01194(19) 1.11959(17) 0.07181(10) 0.0482(6) Uani 1 1 d .
O4 O 0.48064(17) 1.24790(14) 0.09361(10) 0.0450(6) Uani 1 1 d .
O11 O 0.66369(15) 0.77819(14) 0.47959(9) 0.0352(5) Uani 1 1 d .
O19 O 1.41277(18) 0.40610(15) 0.29971(10) 0.0468(6) Uani 1 1 d .
O13 O 0.88853(17) 0.40980(13) 0.28844(9) 0.0374(5) Uani 1 1 d .
O17 O 0.84915(15) 0.93992(14) 0.48715(9) 0.0352(5) Uani 1 1 d .
O16 O 1.0135(2) 1.14055(15) 0.23021(12) 0.0553(6) Uani 1 1 d .
O8 O 0.79253(19) 0.52489(18) 0.04372(11) 0.0527(6) Uani 1 1 d .
O18 O 0.94640(17) 1.06044(14) 0.44411(9) 0.0398(5) Uani 1 1 d .
O5 O 0.29754(15) 1.00232(14) 0.32142(9) 0.0376(5) Uani 1 1 d .
O2 O 0.20923(16) 0.61799(14) 0.07892(10) 0.0397(5) Uani 1 1 d .
O15 O 1.17458(16) 1.03804(14) 0.19755(9) 0.0385(5) Uani 1 1 d .
O6 O 0.41390(19) 1.09376(18) 0.34285(13) 0.0630(7) Uani 1 1 d .
O20 O 1.3026(2) 0.33854(19) 0.25321(12) 0.0615(7) Uani 1 1 d .
O12 O 0.48206(19) 0.7929(2) 0.46776(12) 0.0737(8) Uani 1 1 d .
O7 O 0.89574(15) 0.50447(13) 0.12189(9) 0.0339(5) Uani 1 1 d .
O9 O 0.88630(14) 1.03172(12) 0.05377(8) 0.0283(4) Uani 1 1 d .
O3 O 0.65728(15) 1.16668(13) 0.06165(9) 0.0342(5) Uani 1 1 d .
O14 O 0.9741(3) 0.3550(2) 0.37288(14) 0.0858(10) Uani 1 1 d .
C8 C 0.5567(2) 0.93867(19) 0.13881(13) 0.0284(7) Uani 1 1 d .
C26 C 0.7979(2) 0.89297(19) 0.22948(13) 0.0260(6) Uani 1 1 d .
C19 C 0.6586(2) 0.73005(19) 0.20507(12) 0.0260(6) Uani 1 1 d .
C37 C 0.8914(2) 0.67573(19) 0.29595(12) 0.0266(6) Uani 1 1 d .
C74 C 0.8546(3) 0.2572(2) 0.34360(19) 0.0630(11) Uani 1 1 d .
H74A H 0.8759 0.2089 0.3794 0.095 Uiso 1 1 calc R
H74B H 0.8768 0.2233 0.3069 0.095 Uiso 1 1 calc R
H74C H 0.7724 0.2832 0.3480 0.095 Uiso 1 1 calc R
C55 C 1.1562(2) 0.6329(2) 0.36818(13) 0.0298(6) Uani 1 1 d .
C46 C 1.1294(2) 0.95120(19) 0.21753(13) 0.0304(7) Uani 1 1 d .
C69 C 0.9472(2) 1.10674(19) 0.04006(14) 0.0314(7) Uani 1 1 d .
C4 C 0.5162(2) 0.79377(19) 0.09271(12) 0.0268(6) Uani 1 1 d .
C7 C 0.5628(2) 0.88604(19) 0.08826(13) 0.0283(6) Uani 1 1 d .
C24 C 0.6366(2) 0.6337(2) 0.20504(13) 0.0321(7) Uani 1 1 d .
H24 H 0.5662 0.6200 0.2244 0.039 Uiso 1 1 calc R
C21 C 0.8408(2) 0.67315(19) 0.14952(12) 0.0280(6) Uani 1 1 d .
H21 H 0.9115 0.6859 0.1299 0.034 Uiso 1 1 calc R
C20 C 0.7640(2) 0.74826(19) 0.17835(12) 0.0255(6) Uani 1 1 d .
C72 C 0.5396(3) 0.7502(3) 0.56763(14) 0.0493(9) Uani 1 1 d .
H72A H 0.4623 0.7406 0.5808 0.074 Uiso 1 1 calc R
H72B H 0.5532 0.8048 0.5872 0.074 Uiso 1 1 calc R
H72C H 0.5938 0.6875 0.5793 0.074 Uiso 1 1 calc R
C22 C 0.8146(2) 0.58007(19) 0.14934(13) 0.0287(6) Uani 1 1 d .
C29 C 0.8645(2) 0.98685(19) 0.11377(13) 0.0271(6) Uani 1 1 d .
C23 C 0.7134(2) 0.5590(2) 0.17801(13) 0.0330(7) Uani 1 1 d .
H23 H 0.6971 0.4942 0.1790 0.040 Uiso 1 1 calc R
C2 C 0.5235(2) 0.63040(19) 0.06166(14) 0.0329(7) Uani 1 1 d .
H2 H 0.5604 0.5774 0.0384 0.039 Uiso 1 1 calc R
C56 C 1.1463(2) 0.5323(2) 0.38104(13) 0.0331(7) Uani 1 1 d .
H56 H 1.0817 0.5162 0.4064 0.040 Uiso 1 1 calc R
C35 C 0.6467(2) 0.9000(2) 0.38782(13) 0.0314(7) Uani 1 1 d .
H35 H 0.5929 0.9481 0.4091 0.038 Uiso 1 1 calc R
C11 C 0.6381(2) 1.0204(2) 0.02221(13) 0.0302(7) Uani 1 1 d .
H11 H 0.6691 1.0470 -0.0167 0.036 Uiso 1 1 calc R
C31 C 0.7630(2) 0.85443(19) 0.29370(13) 0.0268(6) Uani 1 1 d .
C32 C 0.8081(2) 0.75854(19) 0.32441(12) 0.0256(6) Uani 1 1 d .
C17 C 0.3898(2) 0.9370(2) 0.29269(14) 0.0313(7) Uani 1 1 d .
C3 C 0.5696(2) 0.7148(2) 0.05963(13) 0.0317(7) Uani 1 1 d .
H3 H 0.6392 0.7186 0.0351 0.038 Uiso 1 1 calc R
C15 C 0.5205(2) 0.7786(2) 0.29314(13) 0.0317(7) Uani 1 1 d .
H15 H 0.5504 0.7138 0.3138 0.038 Uiso 1 1 calc R
C76 C 1.1669(3) 1.2119(2) 0.17364(18) 0.0630(11) Uani 1 1 d .
H76A H 1.1124 1.2769 0.1715 0.095 Uiso 1 1 calc R
H76B H 1.1991 1.1980 0.1323 0.095 Uiso 1 1 calc R
H76C H 1.2279 1.2147 0.1971 0.095 Uiso 1 1 calc R
C41 C 0.9287(2) 0.49978(19) 0.28131(13) 0.0313(7) Uani 1 1 d .
C62 C 0.2469(3) 0.4376(2) 0.10483(15) 0.0383(7) Uani 1 1 d .
H62A H 0.1647 0.4438 0.1089 0.057 Uiso 1 1 calc R
H62B H 0.2767 0.4011 0.1425 0.057 Uiso 1 1 calc R
H62C H 0.2822 0.4004 0.0706 0.057 Uiso 1 1 calc R
C50 C 1.0699(2) 0.71433(19) 0.39603(13) 0.0289(6) Uani 1 1 d .
C53 C 0.9240(2) 0.8657(2) 0.45527(13) 0.0310(7) Uani 1 1 d .
C30 C 0.83584(19) 0.89395(18) 0.12027(12) 0.0247(6) Uani 1 1 d .
H30 H 0.8412 0.8614 0.0851 0.030 Uiso 1 1 calc R
C12 C 0.6069(2) 0.9270(2) 0.03086(13) 0.0286(6) Uani 1 1 d .
H12 H 0.6158 0.8904 -0.0028 0.034 Uiso 1 1 calc R
C78 C 0.7915(3) 1.0985(2) 0.52214(16) 0.0482(8) Uani 1 1 d .
H78A H 0.8134 1.0785 0.5635 0.072 Uiso 1 1 calc R
H78B H 0.7144 1.0893 0.5216 0.072 Uiso 1 1 calc R
H78C H 0.7941 1.1698 0.5092 0.072 Uiso 1 1 calc R
C16 C 0.4319(2) 0.8437(2) 0.32337(13) 0.0328(7) Uani 1 1 d .
H16 H 0.4017 0.8240 0.3639 0.039 Uiso 1 1 calc R
C79 C 1.3949(3) 0.3408(3) 0.26494(16) 0.0480(8) Uani 1 1 d .
C67 C 0.8732(2) 0.4801(2) 0.06864(14) 0.0356(7) Uani 1 1 d .
C57 C 1.2273(2) 0.4553(2) 0.35810(13) 0.0357(7) Uani 1 1 d .
H57 H 1.2190 0.3871 0.3673 0.043 Uiso 1 1 calc R
C49 C 1.0260(2) 0.80798(19) 0.36258(12) 0.0268(6) Uani 1 1 d .
C14 C 0.5660(2) 0.80547(19) 0.23400(13) 0.0274(6) Uani 1 1 d .
C9 C 0.5855(2) 1.03312(19) 0.12850(13) 0.0288(6) Uani 1 1 d .
H9 H 0.5791 1.0706 0.1616 0.035 Uiso 1 1 calc R
C68 C 0.9583(3) 0.3922(2) 0.04792(16) 0.0451(8) Uani 1 1 d .
H68A H 0.9447 0.3821 0.0074 0.068 Uiso 1 1 calc R
H68B H 0.9520 0.3315 0.0767 0.068 Uiso 1 1 calc R
H68C H 1.0345 0.4052 0.0459 0.068 Uiso 1 1 calc R
C5 C 0.4134(2) 0.78628(19) 0.12774(13) 0.0289(6) Uani 1 1 d .
H5 H 0.3742 0.8405 0.1496 0.035 Uiso 1 1 calc R
C13 C 0.5189(2) 0.90130(19) 0.20289(13) 0.0272(6) Uani 1 1 d .
C64 C 0.6318(3) 1.3377(2) 0.07171(16) 0.0467(9) Uani 1 1 d .
H64A H 0.5737 1.3974 0.0810 0.070 Uiso 1 1 calc R
H64B H 0.6681 1.3501 0.0300 0.070 Uiso 1 1 calc R
H64C H 0.6889 1.3239 0.1004 0.070 Uiso 1 1 calc R
C42 C 0.8585(2) 0.58290(19) 0.30443(13) 0.0298(6) Uani 1 1 d .
H42 H 0.7872 0.5769 0.3263 0.036 Uiso 1 1 calc R
C51 C 1.0361(2) 0.6994(2) 0.45880(13) 0.0340(7) Uani 1 1 d .
H51 H 1.0636 0.6358 0.4814 0.041 Uiso 1 1 calc R
C43 C 1.0444(2) 0.77622(19) 0.25093(13) 0.0261(6) Uani 1 1 d .
C34 C 0.6914(2) 0.8048(2) 0.41708(13) 0.0301(7) Uani 1 1 d .
C36 C 0.6828(2) 0.92257(19) 0.32693(13) 0.0294(7) Uani 1 1 d .
H36 H 0.6521 0.9872 0.3065 0.035 Uiso 1 1 calc R
C47 C 1.1236(2) 0.89358(19) 0.17307(13) 0.0297(7) Uani 1 1 d .
H47 H 1.1487 0.9129 0.1316 0.036 Uiso 1 1 calc R
C48 C 1.0806(2) 0.8076(2) 0.19029(13) 0.0289(6) Uani 1 1 d .
H48 H 1.0754 0.7682 0.1598 0.035 Uiso 1 1 calc R
C44 C 1.0561(2) 0.83407(19) 0.29595(13) 0.0280(6) Uani 1 1 d .
C80 C 1.5043(3) 0.2718(3) 0.24472(17) 0.0571(10) Uani 1 1 d .
H80A H 1.5290 0.2213 0.2791 0.086 Uiso 1 1 calc R
H80B H 1.5624 0.3115 0.2303 0.086 Uiso 1 1 calc R
H80C H 1.4929 0.2374 0.2116 0.086 Uiso 1 1 calc R
C33 C 0.7698(2) 0.7356(2) 0.38601(13) 0.0294(7) Uani 1 1 d .
H33 H 0.7986 0.6707 0.4069 0.035 Uiso 1 1 calc R
C70 C 0.9201(2) 1.1655(2) -0.01989(13) 0.0356(7) Uani 1 1 d .
H70A H 0.9687 1.2147 -0.0319 0.053 Uiso 1 1 calc R
H70B H 0.8404 1.2011 -0.0166 0.053 Uiso 1 1 calc R
H70C H 0.9333 1.1193 -0.0507 0.053 Uiso 1 1 calc R
C39 C 1.0660(2) 0.59633(19) 0.24127(13) 0.0298(7) Uani 1 1 d .
H39 H 1.1370 0.6012 0.2186 0.036 Uiso 1 1 calc R
C40 C 1.0340(2) 0.5049(2) 0.24989(13) 0.0337(7) Uani 1 1 d .
H40 H 1.0825 0.4471 0.2348 0.040 Uiso 1 1 calc R
C28 C 0.8608(2) 1.03517(19) 0.16403(13) 0.0279(6) Uani 1 1 d .
H28 H 0.8794 1.0998 0.1596 0.033 Uiso 1 1 calc R
C27 C 0.8295(2) 0.98715(18) 0.22079(13) 0.0283(6) Uani 1 1 d .
H27 H 0.8292 1.0191 0.2556 0.034 Uiso 1 1 calc R
C54 C 0.9518(2) 0.8820(2) 0.39315(13) 0.0308(7) Uani 1 1 d .
H54 H 0.9199 0.9447 0.3709 0.037 Uiso 1 1 calc R
C73 C 0.9130(3) 0.3426(2) 0.33818(17) 0.0495(9) Uani 1 1 d .
C58 C 1.3216(2) 0.4796(2) 0.32117(14) 0.0361(7) Uani 1 1 d .
C52 C 0.9640(2) 0.7743(2) 0.48880(14) 0.0341(7) Uani 1 1 d .
H52 H 0.9426 0.7630 0.5315 0.041 Uiso 1 1 calc R
C25 C 0.7991(2) 0.84618(18) 0.17715(13) 0.0247(6) Uani 1 1 d .
C60 C 1.2520(2) 0.6542(2) 0.33098(13) 0.0338(7) Uani 1 1 d .
H60 H 1.2613 0.7221 0.3221 0.041 Uiso 1 1 calc R
C61 C 0.2731(2) 0.5405(2) 0.09355(13) 0.0310(7) Uani 1 1 d .
C45 C 1.0975(2) 0.92303(19) 0.27772(13) 0.0297(7) Uani 1 1 d .
H45 H 1.1033 0.9637 0.3074 0.036 Uiso 1 1 calc R
C59 C 1.3327(2) 0.5790(2) 0.30707(14) 0.0383(7) Uani 1 1 d .
H59 H 1.3963 0.5951 0.2808 0.046 Uiso 1 1 calc R
C65 C 0.3193(3) 1.0816(2) 0.34309(14) 0.0412(8) Uani 1 1 d .
C71 C 0.5540(2) 0.7769(2) 0.50059(14) 0.0390(7) Uani 1 1 d .
C1 C 0.4232(2) 0.62495(19) 0.09793(14) 0.0324(7) Uani 1 1 d .
C66 C 0.2127(3) 1.1498(2) 0.36578(16) 0.0489(9) Uani 1 1 d .
H66A H 0.2256 1.1780 0.4012 0.073 Uiso 1 1 calc R
H66B H 0.1528 1.1113 0.3776 0.073 Uiso 1 1 calc R
H66C H 0.1896 1.2050 0.3335 0.073 Uiso 1 1 calc R
C77 C 0.8714(2) 1.0347(2) 0.47972(14) 0.0350(7) Uani 1 1 d .
C38 C 0.9989(2) 0.68265(19) 0.26424(12) 0.0262(6) Uani 1 1 d .
C75 C 1.1078(3) 1.1291(2) 0.20434(15) 0.0418(8) Uani 1 1 d .
C18 C 0.4313(2) 0.9664(2) 0.23377(13) 0.0309(7) Uani 1 1 d .
H18 H 0.4002 1.0313 0.2138 0.037 Uiso 1 1 calc R
C10 C 0.6231(2) 1.07251(19) 0.07082(13) 0.0287(7) Uani 1 1 d .
C6 C 0.3671(2) 0.7022(2) 0.13151(14) 0.0323(7) Uani 1 1 d .
H6 H 0.2982 0.6974 0.1566 0.039 Uiso 1 1 calc R
C63 C 0.5784(3) 1.2492(2) 0.07733(14) 0.0350(7) Uani 1 1 d .

loop_
_atom_site_aniso_label
_atom_site_aniso_U_11
_atom_site_aniso_U_22
_atom_site_aniso_U_33
_atom_site_aniso_U_23
_atom_site_aniso_U_13
_atom_site_aniso_U_12
O1 0.0261(11) 0.0249(10) 0.0628(15) -0.0048(9) -0.0038(9) -0.0093(8)
O10 0.0510(13) 0.0571(14) 0.0447(14) 0.0014(11) -0.0048(11) -0.0337(12)
O4 0.0324(12) 0.0315(11) 0.0640(15) -0.0014(10) 0.0058(11) -0.0025(9)
O11 0.0281(11) 0.0452(12) 0.0308(12) -0.0007(9) 0.0020(8) -0.0109(9)
O19 0.0413(13) 0.0373(12) 0.0557(15) -0.0055(11) 0.0029(11) -0.0013(10)
O13 0.0487(12) 0.0210(10) 0.0440(13) 0.0025(9) -0.0077(10) -0.0134(9)
O17 0.0317(11) 0.0326(11) 0.0402(12) -0.0054(9) -0.0009(9) -0.0063(9)
O16 0.0549(15) 0.0350(12) 0.0775(18) -0.0125(11) -0.0040(13) -0.0111(11)
O8 0.0418(13) 0.0602(14) 0.0531(15) -0.0186(12) -0.0110(11) 0.0065(11)
O18 0.0439(12) 0.0332(11) 0.0410(13) -0.0037(9) 0.0000(10) -0.0096(9)
O5 0.0265(11) 0.0399(11) 0.0484(13) -0.0172(10) 0.0059(9) -0.0091(9)
O2 0.0373(12) 0.0263(11) 0.0560(14) 0.0018(9) -0.0123(10) -0.0083(9)
O15 0.0364(11) 0.0315(11) 0.0501(14) 0.0032(9) -0.0055(9) -0.0177(9)
O6 0.0386(14) 0.0606(15) 0.100(2) -0.0413(14) 0.0083(13) -0.0191(12)
O20 0.0504(15) 0.0707(17) 0.0656(18) -0.0226(13) -0.0059(13) -0.0086(13)
O12 0.0357(14) 0.127(2) 0.0512(16) 0.0254(15) -0.0068(12) -0.0271(14)
O7 0.0310(11) 0.0244(10) 0.0472(13) -0.0107(9) -0.0063(9) -0.0024(8)
O9 0.0276(10) 0.0249(9) 0.0320(11) 0.0016(8) -0.0005(8) -0.0100(8)
O3 0.0267(10) 0.0206(9) 0.0525(13) -0.0005(9) 0.0009(9) -0.0056(8)
O14 0.119(2) 0.0669(18) 0.084(2) 0.0371(15) -0.0528(19) -0.0513(18)
C8 0.0141(13) 0.0281(14) 0.0406(18) -0.0034(13) -0.0008(12) -0.0017(11)
C26 0.0176(13) 0.0258(13) 0.0329(16) -0.0028(12) -0.0010(11) -0.0031(11)
C19 0.0231(14) 0.0237(14) 0.0309(16) 0.0008(11) -0.0053(12) -0.0061(11)
C37 0.0268(15) 0.0237(14) 0.0291(16) -0.0005(11) -0.0053(12) -0.0057(11)
C74 0.075(3) 0.0311(17) 0.079(3) 0.0068(17) 0.004(2) -0.0205(17)
C55 0.0262(15) 0.0280(14) 0.0350(17) -0.0013(12) -0.0046(12) -0.0065(12)
C46 0.0217(14) 0.0255(14) 0.0438(19) 0.0043(13) -0.0023(12) -0.0112(12)
C69 0.0304(16) 0.0219(14) 0.0413(19) -0.0035(12) 0.0033(13) -0.0094(12)
C4 0.0199(14) 0.0264(14) 0.0339(17) -0.0008(12) -0.0055(12) -0.0053(11)
C7 0.0181(13) 0.0264(14) 0.0396(18) -0.0016(12) -0.0040(12) -0.0043(11)
C24 0.0269(15) 0.0299(15) 0.0398(18) 0.0011(13) -0.0035(13) -0.0109(13)
C21 0.0224(14) 0.0273(14) 0.0332(17) 0.0011(12) -0.0050(12) -0.0056(12)
C20 0.0218(14) 0.0244(13) 0.0300(16) 0.0018(11) -0.0050(11) -0.0065(11)
C72 0.046(2) 0.066(2) 0.0352(19) -0.0036(16) 0.0051(15) -0.0189(17)
C22 0.0281(15) 0.0214(13) 0.0360(17) -0.0029(12) -0.0057(12) -0.0038(11)
C29 0.0209(14) 0.0232(13) 0.0342(17) 0.0011(12) 0.0005(12) -0.0042(11)
C23 0.0319(16) 0.0242(14) 0.0425(19) 0.0005(12) -0.0050(13) -0.0080(12)
C2 0.0286(15) 0.0243(14) 0.0462(19) -0.0093(13) -0.0023(13) -0.0046(12)
C56 0.0301(16) 0.0327(15) 0.0364(18) 0.0003(13) -0.0025(13) -0.0107(13)
C35 0.0229(14) 0.0341(15) 0.0380(18) -0.0087(13) 0.0009(12) -0.0078(12)
C11 0.0194(14) 0.0299(14) 0.0380(18) 0.0033(13) -0.0030(12) -0.0037(11)
C31 0.0242(14) 0.0228(13) 0.0365(17) -0.0060(12) -0.0017(12) -0.0110(11)
C32 0.0217(14) 0.0257(14) 0.0313(16) -0.0014(11) -0.0027(11) -0.0103(11)
C17 0.0208(14) 0.0344(16) 0.0420(18) -0.0124(13) 0.0004(12) -0.0097(12)
C3 0.0255(15) 0.0304(15) 0.0385(18) -0.0004(13) -0.0052(13) -0.0061(12)
C15 0.0275(15) 0.0315(15) 0.0380(18) -0.0013(13) -0.0028(13) -0.0130(12)
C76 0.083(3) 0.0380(19) 0.077(3) 0.0107(18) -0.022(2) -0.0343(19)
C41 0.0326(16) 0.0236(14) 0.0387(18) -0.0005(12) -0.0057(13) -0.0096(12)
C62 0.0415(18) 0.0319(16) 0.045(2) -0.0025(13) -0.0066(14) -0.0153(14)
C50 0.0256(15) 0.0259(14) 0.0371(18) -0.0037(12) -0.0038(12) -0.0096(12)
C53 0.0268(15) 0.0310(15) 0.0371(18) -0.0078(13) -0.0007(12) -0.0092(12)
C30 0.0159(13) 0.0241(13) 0.0345(17) -0.0048(12) -0.0008(11) -0.0058(11)
C12 0.0214(14) 0.0278(14) 0.0372(17) -0.0033(12) -0.0070(12) -0.0046(11)
C78 0.045(2) 0.0383(17) 0.058(2) -0.0136(16) -0.0017(16) 0.0004(15)
C16 0.0265(15) 0.0383(16) 0.0366(18) -0.0042(13) 0.0014(13) -0.0165(13)
C79 0.049(2) 0.049(2) 0.044(2) -0.0004(16) -0.0024(16) -0.0118(17)
C67 0.0305(17) 0.0308(15) 0.046(2) -0.0056(14) -0.0035(14) -0.0080(13)
C57 0.0333(17) 0.0315(15) 0.0391(18) 0.0003(13) -0.0013(14) -0.0053(13)
C49 0.0254(14) 0.0271(14) 0.0310(16) -0.0030(12) -0.0033(12) -0.0120(12)
C14 0.0199(14) 0.0251(14) 0.0391(17) -0.0047(12) -0.0011(12) -0.0098(11)
C9 0.0219(14) 0.0233(13) 0.0413(18) -0.0040(12) -0.0006(12) -0.0067(11)
C68 0.0405(19) 0.0367(17) 0.059(2) -0.0176(15) -0.0059(16) -0.0024(14)
C5 0.0237(14) 0.0262(14) 0.0386(18) -0.0072(12) -0.0029(12) -0.0072(12)
C13 0.0179(14) 0.0270(14) 0.0393(17) -0.0031(12) -0.0026(12) -0.0112(11)
C64 0.052(2) 0.0273(15) 0.057(2) -0.0003(14) 0.0071(16) -0.0124(14)
C42 0.0282(15) 0.0273(14) 0.0342(17) 0.0028(12) -0.0043(12) -0.0106(12)
C51 0.0365(17) 0.0287(15) 0.0372(18) 0.0006(13) -0.0026(13) -0.0119(13)
C43 0.0145(13) 0.0240(13) 0.0384(17) -0.0022(12) -0.0024(11) -0.0032(11)
C34 0.0287(15) 0.0339(15) 0.0300(17) -0.0027(12) 0.0009(12) -0.0152(13)
C36 0.0247(15) 0.0250(14) 0.0386(18) -0.0020(12) -0.0016(12) -0.0080(12)
C47 0.0198(14) 0.0297(15) 0.0359(17) 0.0025(13) 0.0002(12) -0.0043(12)
C48 0.0186(14) 0.0317(14) 0.0351(17) -0.0046(12) 0.0016(12) -0.0053(12)
C44 0.0202(14) 0.0235(13) 0.0407(18) -0.0037(12) -0.0025(12) -0.0067(11)
C80 0.051(2) 0.051(2) 0.062(3) -0.0151(18) 0.0079(18) 0.0002(17)
C33 0.0234(15) 0.0296(14) 0.0360(17) 0.0020(12) -0.0025(12) -0.0116(12)
C70 0.0340(16) 0.0282(14) 0.0393(18) 0.0000(13) 0.0040(13) -0.0037(13)
C39 0.0265(15) 0.0296(15) 0.0329(17) -0.0017(12) -0.0012(12) -0.0078(12)
C40 0.0353(17) 0.0287(15) 0.0372(18) -0.0055(13) -0.0040(13) -0.0058(13)
C28 0.0229(14) 0.0195(13) 0.0407(18) -0.0023(12) -0.0007(12) -0.0064(11)
C27 0.0250(14) 0.0215(13) 0.0385(17) -0.0023(12) -0.0032(12) -0.0061(11)
C54 0.0278(15) 0.0261(14) 0.0400(18) -0.0026(12) -0.0063(13) -0.0086(12)
C73 0.052(2) 0.0344(17) 0.059(2) 0.0087(16) -0.0066(18) -0.0123(16)
C58 0.0284(16) 0.0314(15) 0.0441(19) -0.0011(13) -0.0024(13) -0.0009(12)
C52 0.0345(16) 0.0301(15) 0.0368(18) -0.0035(13) 0.0004(13) -0.0082(13)
C25 0.0176(13) 0.0199(13) 0.0354(17) -0.0010(11) -0.0045(11) -0.0023(10)
C60 0.0264(16) 0.0320(15) 0.0424(19) 0.0025(13) -0.0051(13) -0.0091(13)
C61 0.0282(16) 0.0312(15) 0.0337(17) -0.0026(12) 0.0003(12) -0.0097(13)
C45 0.0215(14) 0.0261(14) 0.0418(18) -0.0025(12) -0.0043(12) -0.0068(12)
C59 0.0280(16) 0.0385(16) 0.046(2) 0.0032(14) 0.0006(14) -0.0105(13)
C65 0.042(2) 0.0380(17) 0.042(2) -0.0061(14) 0.0045(15) -0.0098(15)
C71 0.0283(17) 0.0486(18) 0.0385(19) 0.0008(14) -0.0021(14) -0.0101(14)
C1 0.0284(16) 0.0209(14) 0.051(2) -0.0030(13) -0.0091(13) -0.0091(12)
C66 0.049(2) 0.0375(17) 0.053(2) -0.0102(15) 0.0134(16) -0.0037(15)
C77 0.0385(17) 0.0295(15) 0.0381(18) -0.0043(13) -0.0115(14) -0.0048(14)
C38 0.0212(14) 0.0274(14) 0.0285(16) 0.0009(11) -0.0027(11) -0.0051(11)
C75 0.047(2) 0.0381(18) 0.045(2) -0.0022(14) -0.0148(16) -0.0145(15)
C18 0.0224(14) 0.0306(15) 0.0420(18) -0.0057(13) -0.0028(13) -0.0101(12)
C10 0.0195(14) 0.0198(13) 0.0469(19) -0.0001(13) -0.0072(12) -0.0048(11)
C6 0.0227(15) 0.0308(15) 0.0429(18) -0.0045(13) 0.0001(12) -0.0071(12)
C63 0.0370(18) 0.0252(15) 0.0391(18) -0.0013(12) 0.0005(14) -0.0039(13)

loop_
_atom_type_symbol
_atom_type_description
_atom_type_scat_dispersion_real
_atom_type_scat_dispersion_imag
_atom_type_scat_source
C C 0.0181 0.0091 'International Tables Vol C Tables 4.2.6.8 and 6.1.1.4'
H H 0.0000 0.0000 'International Tables Vol C Tables 4.2.6.8 and 6.1.1.4'
O O 0.0492 0.0322 'International Tables Vol C Tables 4.2.6.8 and 6.1.1.4'

loop_
_geom_angle_atom_site_label_1
_geom_angle_atom_site_label_2
_geom_angle_atom_site_label_3
_geom_angle
C61 O1 C1 119.3(2)
C71 O11 C34 118.5(2)
C79 O19 C58 119.7(2)
C73 O13 C41 117.4(2)
C77 O17 C53 118.2(2)
C65 O5 C17 117.6(2)
C75 O15 C46 118.7(2)
C67 O7 C22 117.1(2)
C69 O9 C29 121.5(2)
C63 O3 C10 117.4(2)
C9 C8 C7 118.6(3)
C9 C8 C13 116.8(2)
C7 C8 C13 124.6(2)
C27 C26 C25 117.8(2)
C27 C26 C31 115.4(2)
C25 C26 C31 126.7(2)
C24 C19 C20 118.4(2)
C24 C19 C14 116.7(2)
C20 C19 C14 125.0(2)
C42 C37 C38 118.8(2)
C42 C37 C32 114.9(2)
C38 C37 C32 126.2(2)
C73 C74 H74A 109.5
C73 C74 H74B 109.5
H74A C74 H74B 109.5
C73 C74 H74C 109.5
H74A C74 H74C 109.5
H74B C74 H74C 109.5
C60 C55 C56 117.8(2)
C60 C55 C50 121.2(2)
C56 C55 C50 120.9(2)
C45 C46 O15 122.0(3)
C45 C46 C47 121.7(2)
O15 C46 C47 116.2(2)
O10 C69 O9 123.9(3)
O10 C69 C70 127.0(2)
O9 C69 C70 109.0(2)
C3 C4 C5 117.7(2)
C3 C4 C7 121.4(2)
C5 C4 C7 120.7(2)
C12 C7 C8 118.5(2)
C12 C7 C4 118.6(2)
C8 C7 C4 122.7(2)
C23 C24 C19 122.2(2)
C23 C24 H24 118.9
C19 C24 H24 118.9
C20 C21 C22 120.3(2)
C20 C21 H21 119.9
C22 C21 H21 119.9
C21 C20 C19 119.4(2)
C21 C20 C25 117.0(2)
C19 C20 C25 123.6(2)
C71 C72 H72A 109.5
C71 C72 H72B 109.5
H72A C72 H72B 109.5
C71 C72 H72C 109.5
H72A C72 H72C 109.5
H72B C72 H72C 109.5
C23 C22 C21 121.2(2)
C23 C22 O7 119.8(2)
C21 C22 O7 118.9(2)
C30 C29 O9 115.9(2)
C30 C29 C28 120.7(2)
O9 C29 C28 123.1(2)
C22 C23 C24 118.5(2)
C22 C23 H23 120.7
C24 C23 H23 120.7
C1 C2 C3 118.9(2)
C1 C2 H2 120.5
C3 C2 H2 120.5
C57 C56 C55 121.9(2)
C57 C56 H56 119.0
C55 C56 H56 119.0
C36 C35 C34 118.0(2)
C36 C35 H35 121.0
C34 C35 H35 121.0
C10 C11 C12 118.5(3)
C10 C11 H11 120.8
C12 C11 H11 120.8
C36 C31 C32 118.1(2)
C36 C31 C26 116.2(2)
C32 C31 C26 125.6(2)
C31 C32 C33 118.6(2)
C31 C32 C37 125.4(2)
C33 C32 C37 116.0(2)
C16 C17 C18 121.9(3)
C16 C17 O5 119.0(2)
C18 C17 O5 119.1(2)
C4 C3 C2 121.5(3)
C4 C3 H3 119.3
C2 C3 H3 119.3
C14 C15 C16 122.1(3)
C14 C15 H15 118.9
C16 C15 H15 118.9
C75 C76 H76A 109.5
C75 C76 H76B 109.5
H76A C76 H76B 109.5
C75 C76 H76C 109.5
H76A C76 H76C 109.5
H76B C76 H76C 109.5
C40 C41 C42 121.5(2)
C40 C41 O13 120.4(2)
C42 C41 O13 118.1(2)
C61 C62 H62A 109.5
C61 C62 H62B 109.5
H62A C62 H62B 109.5
C61 C62 H62C 109.5
H62A C62 H62C 109.5
H62B C62 H62C 109.5
C49 C50 C51 118.5(2)
C49 C50 C55 122.8(2)
C51 C50 C55 118.6(2)
C54 C53 C52 121.4(3)
C54 C53 O17 121.8(2)
C52 C53 O17 116.8(2)
C29 C30 C25 121.8(3)
C29 C30 H30 119.1
C25 C30 H30 119.1
C11 C12 C7 121.4(3)
C11 C12 H12 119.3
C7 C12 H12 119.3
C77 C78 H78A 109.5
C77 C78 H78B 109.5
H78A C78 H78B 109.5
C77 C78 H78C 109.5
H78A C78 H78C 109.5
H78B C78 H78C 109.5
C17 C16 C15 118.0(3)
C17 C16 H16 121.0
C15 C16 H16 121.0
O20 C79 O19 123.2(3)
O20 C79 C80 125.8(3)
O19 C79 C80 111.0(3)
O8 C67 O7 122.2(3)
O8 C67 C68 125.9(3)
O7 C67 C68 111.9(3)
C56 C57 C58 118.5(3)
C56 C57 H57 120.7
C58 C57 H57 120.7
C54 C49 C50 118.9(2)
C54 C49 C44 117.2(2)
C50 C49 C44 123.9(2)
C15 C14 C13 118.6(2)
C15 C14 C19 118.2(2)
C13 C14 C19 123.1(2)
C10 C9 C8 120.5(3)
C10 C9 H9 119.7
C8 C9 H9 119.7
C67 C68 H68A 109.5
C67 C68 H68B 109.5
H68A C68 H68B 109.5
C67 C68 H68C 109.5
H68A C68 H68C 109.5
H68B C68 H68C 109.5
C6 C5 C4 121.8(2)
C6 C5 H5 119.1
C4 C5 H5 119.1
C18 C13 C14 118.9(2)
C18 C13 C8 116.8(2)
C14 C13 C8 124.4(2)
C63 C64 H64A 109.5
C63 C64 H64B 109.5
H64A C64 H64B 109.5
C63 C64 H64C 109.5
H64A C64 H64C 109.5
H64B C64 H64C 109.5
C41 C42 C37 120.6(2)
C41 C42 H42 119.7
C37 C42 H42 119.7
C52 C51 C50 122.1(3)
C52 C51 H51 119.0
C50 C51 H51 119.0
C48 C43 C44 118.1(2)
C48 C43 C38 117.7(2)
C44 C43 C38 124.2(2)
C33 C34 C35 120.7(2)
C33 C34 O11 117.8(2)
C35 C34 O11 121.3(2)
C35 C36 C31 123.0(3)
C35 C36 H36 118.5
C31 C36 H36 118.5
C48 C47 C46 118.5(3)
C48 C47 H47 120.8
C46 C47 H47 120.8
C47 C48 C43 122.3(3)
C47 C48 H48 118.8
C43 C48 H48 118.8
C45 C44 C43 119.1(3)
C45 C44 C49 116.5(2)
C43 C44 C49 124.4(2)
C79 C80 H80A 109.5
C79 C80 H80B 109.5
H80A C80 H80B 109.5
C79 C80 H80C 109.5
H80A C80 H80C 109.5
H80B C80 H80C 109.5
C34 C33 C32 121.6(2)
C34 C33 H33 119.2
C32 C33 H33 119.2
C69 C70 H70A 109.5
C69 C70 H70B 109.5
H70A C70 H70B 109.5
C69 C70 H70C 109.5
H70A C70 H70C 109.5
H70B C70 H70C 109.5
C40 C39 C38 123.2(2)
C40 C39 H39 118.4
C38 C39 H39 118.4
C41 C40 C39 117.8(2)
C41 C40 H40 121.1
C39 C40 H40 121.1
C27 C28 C29 118.2(2)
C27 C28 H28 120.9
C29 C28 H28 120.9
C28 C27 C26 122.9(3)
C28 C27 H27 118.5
C26 C27 H27 118.5
C53 C54 C49 120.9(2)
C53 C54 H54 119.6
C49 C54 H54 119.6
O14 C73 O13 121.6(3)
O14 C73 C74 126.8(3)
O13 C73 C74 111.6(3)
C59 C58 C57 120.7(3)
C59 C58 O19 116.5(2)
C57 C58 O19 122.7(2)
C51 C52 C53 118.3(3)
C51 C52 H52 120.9
C53 C52 H52 120.9
C30 C25 C26 118.3(2)
C30 C25 C20 117.2(2)
C26 C25 C20 124.5(2)
C55 C60 C59 121.2(2)
C55 C60 H60 119.4
C59 C60 H60 119.4
O2 C61 O1 123.5(2)
O2 C61 C62 126.3(3)
O1 C61 C62 110.2(2)
C46 C45 C44 120.2(3)
C46 C45 H45 119.9
C44 C45 H45 119.9
C60 C59 C58 119.9(3)
C60 C59 H59 120.1
C58 C59 H59 120.1
O6 C65 O5 122.6(3)
O6 C65 C66 126.0(3)
O5 C65 C66 111.4(3)
O12 C71 O11 122.5(3)
O12 C71 C72 126.2(3)
O11 C71 C72 111.3(3)
C2 C1 C6 121.4(2)
C2 C1 O1 117.5(2)
C6 C1 O1 120.9(2)
C65 C66 H66A 109.5
C65 C66 H66B 109.5
H66A C66 H66B 109.5
C65 C66 H66C 109.5
H66A C66 H66C 109.5
H66B C66 H66C 109.5
O18 C77 O17 123.6(3)
O18 C77 C78 126.1(3)
O17 C77 C78 110.3(2)
C39 C38 C37 118.0(2)
C39 C38 C43 117.1(2)
C37 C38 C43 124.9(2)
O16 C75 O15 123.4(3)
O16 C75 C76 126.1(3)
O15 C75 C76 110.4(3)
C17 C18 C13 120.5(3)
C17 C18 H18 119.7
C13 C18 H18 119.7
C11 C10 C9 122.1(3)
C11 C10 O3 117.9(2)
C9 C10 O3 119.7(2)
C5 C6 C1 118.6(3)
C5 C6 H6 120.7
C1 C6 H6 120.7
O4 C63 O3 123.5(2)
O4 C63 C64 126.4(3)
O3 C63 C64 110.1(2)

loop_
_geom_bond_atom_site_label_1
_geom_bond_atom_site_label_2
_geom_bond_distance
O1 C61 1.367(3)
O1 C1 1.415(3)
O10 C69 1.193(3)
O4 C63 1.200(3)
O11 C71 1.356(3)
O11 C34 1.400(3)
O19 C79 1.346(4)
O19 C58 1.402(3)
O13 C73 1.348(4)
O13 C41 1.407(3)
O17 C77 1.368(3)
O17 C53 1.411(3)
O16 C75 1.199(4)
O8 C67 1.194(3)
O18 C77 1.203(3)
O5 C65 1.350(4)
O5 C17 1.411(3)
O2 C61 1.193(3)
O15 C75 1.342(4)
O15 C46 1.408(3)
O6 C65 1.203(4)
O20 C79 1.201(4)
O12 C71 1.184(4)
O7 C67 1.366(4)
O7 C22 1.409(3)
O9 C69 1.375(3)
O9 C29 1.400(3)
O3 C63 1.362(3)
O3 C10 1.422(3)
O14 C73 1.205(4)
C8 C9 1.394(4)
C8 C7 1.418(4)
C8 C13 1.488(4)
C26 C27 1.407(4)
C26 C25 1.417(4)
C26 C31 1.487(4)
C19 C24 1.406(4)
C19 C20 1.398(4)
C19 C14 1.492(3)
C37 C42 1.398(4)
C37 C38 1.415(4)
C37 C32 1.496(4)
C74 C73 1.486(5)
C74 H74A 0.9800
C74 H74B 0.9800
C74 H74C 0.9800
C55 C60 1.395(4)
C55 C56 1.393(4)
C55 C50 1.494(4)
C46 C45 1.366(4)
C46 C47 1.382(4)
C69 C70 1.489(4)
C4 C3 1.390(4)
C4 C5 1.397(4)
C4 C7 1.485(4)
C7 C12 1.402(4)
C24 C23 1.372(4)
C24 H24 0.9500
C21 C20 1.395(3)
C21 C22 1.386(4)
C21 H21 0.9500
C20 C25 1.496(4)
C72 C71 1.480(4)
C72 H72A 0.9800
C72 H72B 0.9800
C72 H72C 0.9800
C22 C23 1.378(4)
C29 C30 1.377(4)
C29 C28 1.382(4)
C23 H23 0.9500
C2 C1 1.378(4)
C2 C3 1.390(4)
C2 H2 0.9500
C56 C57 1.378(4)
C56 H56 0.9500
C35 C36 1.378(4)
C35 C34 1.390(4)
C35 H35 0.9500
C11 C10 1.361(4)
C11 C12 1.394(4)
C11 H11 0.9500
C31 C36 1.403(4)
C31 C32 1.411(4)
C32 C33 1.400(4)
C17 C16 1.374(4)
C17 C18 1.374(4)
C3 H3 0.9500
C15 C14 1.386(4)
C15 C16 1.400(4)
C15 H15 0.9500
C76 C75 1.507(4)
C76 H76A 0.9800
C76 H76B 0.9800
C76 H76C 0.9800
C41 C40 1.384(4)
C41 C42 1.381(4)
C62 C61 1.492(4)
C62 H62A 0.9800
C62 H62B 0.9800
C62 H62C 0.9800
C50 C49 1.410(4)
C50 C51 1.401(4)
C53 C54 1.377(4)
C53 C52 1.377(4)
C30 C25 1.398(4)
C30 H30 0.9500
C12 H12 0.9500
C78 C77 1.490(4)
C78 H78A 0.9800
C78 H78B 0.9800
C78 H78C 0.9800
C16 H16 0.9500
C79 C80 1.504(4)
C67 C68 1.485(4)
C57 C58 1.390(4)
C57 H57 0.9500
C49 C54 1.391(4)
C49 C44 1.489(4)
C14 C13 1.420(4)
C9 C10 1.374(4)
C9 H9 0.9500
C68 H68A 0.9800
C68 H68B 0.9800
C68 H68C 0.9800
C5 C6 1.382(4)
C5 H5 0.9500
C13 C18 1.399(4)
C64 C63 1.484(4)
C64 H64A 0.9800
C64 H64B 0.9800
C64 H64C 0.9800
C42 H42 0.9500
C51 C52 1.382(4)
C51 H51 0.9500
C43 C48 1.396(4)
C43 C44 1.417(4)
C43 C38 1.483(4)
C34 C33 1.377(4)
C36 H36 0.9500
C47 C48 1.377(4)
C47 H47 0.9500
C48 H48 0.9500
C44 C45 1.406(4)
C80 H80A 0.9800
C80 H80B 0.9800
C80 H80C 0.9800
C33 H33 0.9500
C70 H70A 0.9800
C70 H70B 0.9800
C70 H70C 0.9800
C39 C40 1.373(4)
C39 C38 1.399(4)
C39 H39 0.9500
C40 H40 0.9500
C28 C27 1.379(4)
C28 H28 0.9500
C27 H27 0.9500
C54 H54 0.9500
C58 C59 1.382(4)
C52 H52 0.9500
C60 C59 1.369(4)
C60 H60 0.9500
C45 H45 0.9500
C59 H59 0.9500
C65 C66 1.491(4)
C1 C6 1.386(4)
C66 H66A 0.9800
C66 H66B 0.9800
C66 H66C 0.9800
C18 H18 0.9500
C6 H6 0.9500

loop_
_platon_squeeze_void_nr
_platon_squeeze_void_average_x
_platon_squeeze_void_average_y
_platon_squeeze_void_average_z
_platon_squeeze_void_volume
_platon_squeeze_void_count_electrons
_platon_squeeze_void_content
1 0.500 0.500 0.500 260 39 ' '
2 0.191 0.709 0.801 23 2 ' '
3 0.170 0.243 0.005 15 1 ' '
4 0.322 0.882 0.622 17 1 ' '
5 0.431 0.012 0.483 10 0 ' '
6 0.582 -0.015 0.521 9 0 ' '
7 0.678 0.118 0.378 17 1 ' '
8 0.809 0.291 0.199 23 2 ' '
9 0.830 0.757 0.995 15 1 ' '
